data_7152806
loop_
_publ_author_name
'Ganesh Kumar, Mothukuri'
'Mali, Sachitanand M.'
'Gopi, Hosahudya N.'

_publ_section_title
;
 Synthesis and stereochemical analysis of \b-nitromethane substituted
 \g-amino acids and peptides.
;
_journal_issue 5
_journal_name_full 'Organic &amp; biomolecular chemistry'
_journal_page_first 803
_journal_page_last 813
_journal_paper_doi 10.1039/c2ob27070f
_journal_volume 11
_journal_year 2013
_chemical_absolute_configuration syn
_chemical_compound_source Synthesis
_chemical_formula_moiety 'C14 H26 N2 O6'
_chemical_formula_sum 'C14 H26 N2 O6'
_chemical_formula_weight 318.37
_chemical_name_systematic Boc-gI(b-CH2NO2)-COOH
_space_group_IT_number 4
_symmetry_cell_setting monoclinic
_symmetry_Int_Tables_number 4
_symmetry_space_group_name_Hall 'P 2yb'
_symmetry_space_group_name_H-M 'P 1 21 1'
_atom_sites_solution_hydrogens geom
_atom_sites_solution_primary direct
_atom_sites_solution_secondary difmap
_audit_creation_method SHELXL-97
_cell_angle_alpha 90.00
_cell_angle_beta 110.948(15)
_cell_angle_gamma 90.00
_cell_formula_units_Z 2
_cell_length_a 11.226(8)
_cell_length_b 7.133(5)
_cell_length_c 12.018(9)
_cell_measurement_temperature 100(2)
_cell_volume 898.7(11)
_computing_structure_refinement 'SHELXL-97 (Sheldrick, 2008)'
_computing_structure_solution 'SHELXS-97 (Sheldrick, 2008)'
_diffrn_ambient_pressure 101.325
_diffrn_ambient_temperature 100(2)
_diffrn_measured_fraction_theta_full 0.997
_diffrn_measured_fraction_theta_max 0.997
_diffrn_radiation_monochromator graphite
_diffrn_radiation_probe x-ray
_diffrn_radiation_type MoK\a
_diffrn_radiation_wavelength 0.71073
_diffrn_reflns_av_R_equivalents 0.0347
_diffrn_reflns_av_sigmaI/netI 0.0512
_diffrn_reflns_limit_h_max 14
_diffrn_reflns_limit_h_min -14
_diffrn_reflns_limit_k_max 9
_diffrn_reflns_limit_k_min -9
_diffrn_reflns_limit_l_max 16
_diffrn_reflns_limit_l_min -14
_diffrn_reflns_number 9043
_diffrn_reflns_theta_full 28.28
_diffrn_reflns_theta_max 28.28
_diffrn_reflns_theta_min 1.81
_diffrn_source 'fine-focus sealed tube'
_diffrn_source_type 'Graphite monochromator'
_exptl_absorpt_coefficient_mu 0.092
_exptl_absorpt_correction_T_max 0.982
_exptl_absorpt_correction_T_min 0.974
_exptl_absorpt_correction_type multi-scan
_exptl_absorpt_process_details SADABS
_exptl_crystal_colour colorless
_exptl_crystal_density_diffrn 1.176
_exptl_crystal_density_method 'not measured'
_exptl_crystal_description 'rod shapped'
_exptl_crystal_F_000 344
_exptl_crystal_recrystallization_method EtOAC/Hexane
_exptl_crystal_size_max 0.35
_exptl_crystal_size_mid 0.24
_exptl_crystal_size_min 0.20
_refine_diff_density_max 0.173
_refine_diff_density_min -0.239
_refine_diff_density_rms 0.041
_refine_ls_abs_structure_details 'Flack H D (1983), Acta Cryst. A39, 876-881'
_refine_ls_abs_structure_Flack -0.3(10)
_refine_ls_extinction_method none
_refine_ls_goodness_of_fit_ref 1.037
_refine_ls_hydrogen_treatment constr
_refine_ls_matrix_type full
_refine_ls_number_parameters 205
_refine_ls_number_reflns 4252
_refine_ls_number_restraints 1
_refine_ls_restrained_S_all 1.036
_refine_ls_R_factor_all 0.0614
_refine_ls_R_factor_gt 0.0441
_refine_ls_shift/su_max 0.000
_refine_ls_shift/su_mean 0.000
_refine_ls_structure_factor_coef Fsqd
_refine_ls_weighting_details 'calc w=1/[\s^2^(Fo^2^)+(0.0561P)^2^+0.0050P] where P=(Fo^2^+2Fc^2^)/3'
_refine_ls_weighting_scheme calc
_refine_ls_wR_factor_gt 0.1012
_refine_ls_wR_factor_ref 0.1106
_reflns_number_gt 3359
_reflns_number_total 4252
_reflns_threshold_expression >2sigma(I)
_cod_data_source_file c2ob27070f.txt
_cod_data_source_block 2bacid
_cod_original_sg_symbol_H-M 'P 21'
_cod_database_code 7152806

loop_
_symmetry_equiv_pos_as_xyz
'x, y, z'
'-x, y+1/2, -z'

loop_
_atom_site_label
_atom_site_type_symbol
_atom_site_fract_x
_atom_site_fract_y
_atom_site_fract_z
_atom_site_U_iso_or_equiv
_atom_site_adp_type
_atom_site_occupancy
_atom_site_symmetry_multiplicity
_atom_site_calc_flag
_atom_site_refinement_flags
O1 O 0.32378(11) 0.45800(17) 0.70791(11) 0.0273(3) Uani 1 1 d .
O2 O 0.38667(12) 0.15511(18) 0.75401(12) 0.0311(3) Uani 1 1 d .
O3 O 0.41538(11) 0.84868(19) 0.88026(13) 0.0342(3) Uani 1 1 d .
H3 H 0.3988 0.9446 0.8400 0.051 Uiso 1 1 calc R
O4 O 0.23009(14) 0.9117(2) 0.90064(16) 0.0504(4) Uani 1 1 d .
O5 O 0.1687(2) 0.5310(4) 1.18928(17) 0.0953(8) Uani 1 1 d .
O6 O 0.36005(16) 0.4371(3) 1.24709(14) 0.0625(5) Uani 1 1 d .
N1 N 0.24523(13) 0.2915(2) 0.82303(13) 0.0261(3) Uani 1 1 d .
H1 H 0.2446 0.1896 0.8611 0.031 Uiso 1 1 calc R
N2 N 0.25456(17) 0.4504(2) 1.17286(15) 0.0380(4) Uani 1 1 d .
C1 C 0.39257(17) 0.4801(3) 0.62356(17) 0.0307(4) Uani 1 1 d .
C2 C 0.36189(19) 0.6826(3) 0.5831(2) 0.0410(5) Uani 1 1 d .
H2A H 0.2711 0.6993 0.5506 0.061 Uiso 1 1 calc R
H2B H 0.3973 0.7112 0.5233 0.061 Uiso 1 1 calc R
H2C H 0.3979 0.7650 0.6500 0.061 Uiso 1 1 calc R
C3 C 0.3380(2) 0.3444(4) 0.52135(19) 0.0500(6) Uani 1 1 d .
H3A H 0.3593 0.2185 0.5497 0.075 Uiso 1 1 calc R
H3B H 0.3732 0.3706 0.4610 0.075 Uiso 1 1 calc R
H3C H 0.2470 0.3580 0.4884 0.075 Uiso 1 1 calc R
C4 C 0.53448(17) 0.4547(4) 0.6885(2) 0.0433(5) Uani 1 1 d .
H4A H 0.5616 0.5289 0.7598 0.065 Uiso 1 1 calc R
H4B H 0.5794 0.4943 0.6379 0.065 Uiso 1 1 calc R
H4C H 0.5525 0.3250 0.7088 0.065 Uiso 1 1 calc R
C5 C 0.32260(16) 0.2937(2) 0.75996(15) 0.0237(4) Uani 1 1 d .
C6 C 0.16153(14) 0.4420(2) 0.83484(15) 0.0241(3) Uani 1 1 d .
H6 H 0.1630 0.5423 0.7796 0.029 Uiso 1 1 calc R
C7 C 0.02399(16) 0.3658(3) 0.79468(18) 0.0329(4) Uani 1 1 d .
H7 H 0.0261 0.2532 0.8421 0.039 Uiso 1 1 calc R
C8 C -0.0343(2) 0.4607(5) 0.5745(2) 0.0649(8) Uani 1 1 d .
H8A H -0.0876 0.5591 0.5850 0.097 Uiso 1 1 calc R
H8B H -0.0709 0.4113 0.4952 0.097 Uiso 1 1 calc R
H8C H 0.0491 0.5098 0.5867 0.097 Uiso 1 1 calc R
C9 C -0.02381(19) 0.3056(3) 0.66406(19) 0.0438(5) Uani 1 1 d .
H9A H 0.0332 0.2100 0.6545 0.053 Uiso 1 1 calc R
H9B H -0.1072 0.2485 0.6450 0.053 Uiso 1 1 calc R
C10 C -0.06646(19) 0.5050(4) 0.8207(3) 0.0564(7) Uani 1 1 d .
H10A H -0.0549 0.6271 0.7925 0.085 Uiso 1 1 calc R
H10B H -0.0482 0.5101 0.9050 0.085 Uiso 1 1 calc R
H10C H -0.1530 0.4651 0.7808 0.085 Uiso 1 1 calc R
C11 C 0.21331(16) 0.5236(2) 0.96157(16) 0.0241(4) Uani 1 1 d .
H11 H 0.1509 0.6139 0.9694 0.029 Uiso 1 1 calc R
C12 C 0.2297(2) 0.3674(3) 1.05353(17) 0.0330(4) Uani 1 1 d .
H12A H 0.1530 0.2915 1.0308 0.040 Uiso 1 1 calc R
H12B H 0.3003 0.2871 1.0560 0.040 Uiso 1 1 calc R
C13 C 0.33929(16) 0.6268(3) 0.98431(17) 0.0270(4) Uani 1 1 d .
H13A H 0.3794 0.6514 1.0690 0.032 Uiso 1 1 calc R
H13B H 0.3960 0.5470 0.9606 0.032 Uiso 1 1 calc R
C14 C 0.32115(16) 0.8101(2) 0.91704(16) 0.0264(4) Uani 1 1 d .

loop_
_atom_site_aniso_label
_atom_site_aniso_U_11
_atom_site_aniso_U_22
_atom_site_aniso_U_33
_atom_site_aniso_U_23
_atom_site_aniso_U_13
_atom_site_aniso_U_12
O1 0.0305(6) 0.0238(6) 0.0333(7) 0.0070(6) 0.0181(5) 0.0013(5)
O2 0.0380(7) 0.0222(6) 0.0411(8) 0.0042(6) 0.0238(6) 0.0044(6)
O3 0.0286(6) 0.0273(7) 0.0504(9) 0.0097(6) 0.0185(6) -0.0002(5)
O4 0.0466(8) 0.0263(8) 0.0931(13) 0.0216(8) 0.0431(8) 0.0104(6)
O5 0.0943(14) 0.139(2) 0.0601(12) -0.0044(13) 0.0369(11) 0.0690(15)
O6 0.0593(10) 0.0909(15) 0.0345(9) 0.0038(10) 0.0132(8) 0.0062(11)
N1 0.0348(8) 0.0160(7) 0.0341(9) 0.0048(6) 0.0204(7) 0.0019(6)
N2 0.0535(10) 0.0317(9) 0.0380(10) 0.0056(8) 0.0275(9) 0.0092(8)
C1 0.0304(8) 0.0356(11) 0.0314(10) 0.0075(8) 0.0175(8) -0.0011(8)
C2 0.0403(11) 0.0420(12) 0.0456(13) 0.0198(10) 0.0215(10) 0.0030(10)
C3 0.0641(14) 0.0572(15) 0.0355(13) -0.0016(11) 0.0263(11) -0.0083(12)
C4 0.0286(9) 0.0477(13) 0.0568(14) 0.0182(12) 0.0191(9) 0.0017(10)
C5 0.0268(8) 0.0215(8) 0.0243(9) 0.0006(7) 0.0109(7) -0.0025(7)
C6 0.0248(8) 0.0172(8) 0.0330(9) 0.0025(7) 0.0136(7) 0.0006(7)
C7 0.0284(9) 0.0293(10) 0.0415(12) -0.0013(9) 0.0131(8) -0.0067(8)
C8 0.0520(13) 0.075(2) 0.0525(16) 0.0151(15) 0.0006(11) -0.0160(15)
C9 0.0373(11) 0.0468(13) 0.0414(13) 0.0007(10) 0.0070(9) -0.0135(10)
C10 0.0265(10) 0.0593(16) 0.0834(18) -0.0088(14) 0.0199(11) -0.0001(11)
C11 0.0266(8) 0.0166(8) 0.0325(10) 0.0011(7) 0.0149(7) 0.0004(7)
C12 0.0474(11) 0.0235(9) 0.0341(11) -0.0001(8) 0.0217(9) -0.0020(9)
C13 0.0281(8) 0.0210(8) 0.0310(10) 0.0042(7) 0.0094(7) 0.0007(7)
C14 0.0267(8) 0.0186(8) 0.0334(10) -0.0005(7) 0.0103(7) -0.0034(7)

loop_
_atom_type_symbol
_atom_type_description
_atom_type_scat_dispersion_real
_atom_type_scat_dispersion_imag
_atom_type_scat_source
C C 0.0033 0.0016 'International Tables Vol C Tables 4.2.6.8 and 6.1.1.4'
H H 0.0000 0.0000 'International Tables Vol C Tables 4.2.6.8 and 6.1.1.4'
N N 0.0061 0.0033 'International Tables Vol C Tables 4.2.6.8 and 6.1.1.4'
O O 0.0106 0.0060 'International Tables Vol C Tables 4.2.6.8 and 6.1.1.4'

loop_
_geom_angle_atom_site_label_1
_geom_angle_atom_site_label_2
_geom_angle_atom_site_label_3
_geom_angle
C5 O1 C1 120.61(13)
C5 N1 C6 127.78(14)
O5 N2 O6 123.5(2)
O5 N2 C12 117.81(19)
O6 N2 C12 118.70(17)
O1 C1 C4 110.11(15)
O1 C1 C3 109.16(16)
C4 C1 C3 112.85(19)
O1 C1 C2 101.83(14)
C4 C1 C2 110.73(17)
C3 C1 C2 111.60(18)
O2 C5 O1 124.86(15)
O2 C5 N1 121.97(16)
O1 C5 N1 113.16(14)
N1 C6 C11 110.16(14)
N1 C6 C7 108.42(15)
C11 C6 C7 115.15(13)
C10 C7 C9 112.15(18)
C10 C7 C6 111.76(17)
C9 C7 C6 111.42(15)
C8 C9 C7 115.7(2)
C13 C11 C12 110.85(15)
C13 C11 C6 110.93(14)
C12 C11 C6 110.14(15)
N2 C12 C11 109.87(16)
C14 C13 C11 112.41(14)
O4 C14 O3 123.71(17)
O4 C14 C13 123.31(16)
O3 C14 C13 112.98(15)

loop_
_geom_bond_atom_site_label_1
_geom_bond_atom_site_label_2
_geom_bond_distance
O1 C5 1.331(2)
O1 C1 1.486(2)
O2 C5 1.240(2)
O3 C14 1.313(2)
O4 C14 1.210(2)
O5 N2 1.198(2)
O6 N2 1.205(2)
N1 C5 1.342(2)
N1 C6 1.467(2)
N2 C12 1.483(3)
C1 C4 1.513(3)
C1 C3 1.511(3)
C1 C2 1.524(3)
C6 C11 1.537(3)
C6 C7 1.543(2)
C7 C10 1.530(3)
C7 C9 1.528(3)
C8 C9 1.519(4)
C11 C13 1.530(2)
C11 C12 1.533(3)
C13 C14 1.512(3)
